data_4311111
loop_
_publ_author_name
'Sari M. N\"arhi'
'Raija Oilunkaniemi'
'Risto S. Laitinen'
'Markku Ahlgr\'en'

_publ_section_title
;
 The Reactions of Tellurium Tetrahalides with Triphenylphosphine under
 Ambient Conditions
;
_journal_name_full 'Inorganic Chemistry'
_journal_page_first 3742
_journal_page_last 3750
_journal_paper_doi 10.1021/ic049789v
_journal_volume 43
_journal_year 2004
_chemical_formula_sum 'C4 H8 I2 Te'
_chemical_formula_weight 437.50
_chemical_name_systematic
;
 1,1,2,3,4,5-hexahydro-1,1-diiodotellurophene
;
_space_group_IT_number 14
_symmetry_cell_setting monoclinic
_symmetry_space_group_name_Hall '-P 2ybc'
_symmetry_space_group_name_H-M 'P 1 21/c 1'
_atom_sites_solution_hydrogens geom
_atom_sites_solution_primary direct
_atom_sites_solution_secondary difmap
_audit_creation_method SHELXL-97
_cell_angle_alpha 90.000(5)
_cell_angle_beta 93.972(5)
_cell_angle_gamma 90.000(5)
_cell_formula_units_Z 8
_cell_length_a 9.860(5)
_cell_length_b 18.785(5)
_cell_length_c 9.639(5)
_cell_measurement_temperature 150(2)
_cell_volume 1781.0(14)
_computing_structure_refinement 'SHELXL-97 (Sheldrick, 1997)'
_diffrn_ambient_temperature 150(2)
_diffrn_measured_fraction_theta_full 0.998
_diffrn_measured_fraction_theta_max 0.998
_diffrn_measurement_device_type 'Bruker Nonius kappaccd'
_diffrn_radiation_monochromator graphite
_diffrn_radiation_source 'fine-focus sealed tube'
_diffrn_radiation_type MoK\a
_diffrn_radiation_wavelength 0.71073
_diffrn_reflns_av_R_equivalents 0.0837
_diffrn_reflns_av_sigmaI/netI 0.0401
_diffrn_reflns_limit_h_max 12
_diffrn_reflns_limit_h_min -12
_diffrn_reflns_limit_k_max 23
_diffrn_reflns_limit_k_min -23
_diffrn_reflns_limit_l_max 11
_diffrn_reflns_limit_l_min -11
_diffrn_reflns_number 23526
_diffrn_reflns_theta_full 25.99
_diffrn_reflns_theta_max 25.99
_diffrn_reflns_theta_min 2.07
_exptl_absorpt_coefficient_mu 10.183
_exptl_absorpt_correction_T_max 0.4291
_exptl_absorpt_correction_T_min 0.2352
_exptl_absorpt_correction_type psi-scan
_exptl_crystal_colour red
_exptl_crystal_density_diffrn 3.263
_exptl_crystal_density_method 'not measured'
_exptl_crystal_description block
_exptl_crystal_F_000 1520
_exptl_crystal_size_max 0.20
_exptl_crystal_size_mid 0.20
_exptl_crystal_size_min 0.10
_refine_diff_density_max 1.378
_refine_diff_density_min -1.151
_refine_diff_density_rms 0.266
_refine_ls_extinction_coef 0.00136(9)
_refine_ls_extinction_expression Fc^*^=kFc[1+0.001xFc^2^\l^3^/sin(2\q)]^-1/4^
_refine_ls_extinction_method SHELXL
_refine_ls_goodness_of_fit_ref 1.065
_refine_ls_hydrogen_treatment mixed
_refine_ls_matrix_type full
_refine_ls_number_parameters 128
_refine_ls_number_reflns 3492
_refine_ls_number_restraints 0
_refine_ls_restrained_S_all 1.065
_refine_ls_R_factor_all 0.0340
_refine_ls_R_factor_gt 0.0290
_refine_ls_shift/su_max 0.001
_refine_ls_shift/su_mean 0.000
_refine_ls_structure_factor_coef Fsqd
_refine_ls_weighting_details 'calc w=1/[\s^2^(Fo^2^)+(0.0227P)^2^+11.0395P] where P=(Fo^2^+2Fc^2^)/3'
_refine_ls_weighting_scheme calc
_refine_ls_wR_factor_gt 0.0677
_refine_ls_wR_factor_ref 0.0705
_reflns_number_gt 3219
_reflns_number_total 3492
_reflns_threshold_expression >2sigma(I)
_cod_data_source_file ic049789vsi20040217_084029_5.cif
_cod_data_source_block cmpd5b
_cod_depositor_comments
;
The following automatic conversions were performed:
'_exptl_absorpt_correction_type' value 'Psi-scan' changed to 'psi-scan'
according to '/home/saulius/struct/CIF-dictionaries/cif_core.dic'
dictionary named 'cif_core.dic' version 2.4.1 from 2010-06-29.

Automatic conversion script
Id: cif_fix_enum 1527 2010-12-29 10:47:43Z saulius 
;
_cod_database_code 4311111

loop_
_symmetry_equiv_pos_as_xyz
'x, y, z'
'-x, y+1/2, -z+1/2'
'-x, -y, -z'
'x, -y-1/2, z-1/2'

loop_
_atom_site_label
_atom_site_type_symbol
_atom_site_fract_x
_atom_site_fract_y
_atom_site_fract_z
_atom_site_U_iso_or_equiv
_atom_site_adp_type
_atom_site_occupancy
_atom_site_symmetry_multiplicity
_atom_site_calc_flag
_atom_site_refinement_flags
_atom_site_disorder_assembly
_atom_site_disorder_group
Te1 Te 0.90321(4) 0.092963(19) 0.69042(4) 0.01994(11) Uani 1 1 d . . .
Te2 Te 0.46080(4) -0.087123(18) 0.66405(4) 0.01825(11) Uani 1 1 d . . .
I11 I 0.88234(4) 0.09897(2) 0.98531(4) 0.02741(12) Uani 1 1 d . . .
I12 I 0.92984(4) 0.09253(2) 0.38194(4) 0.02598(12) Uani 1 1 d . . .
I21 I 0.43511(4) -0.23703(2) 0.63008(5) 0.03232(13) Uani 1 1 d . . .
I22 I 0.50194(4) 0.070597(19) 0.70612(4) 0.02360(12) Uani 1 1 d . . .
C11 C 1.1203(6) 0.1038(3) 0.7250(7) 0.0259(13) Uani 1 1 d . . .
H11A H 1.1551 0.0734 0.8034 0.031 Uiso 1 1 calc R . .
H11B H 1.1659 0.0900 0.6407 0.031 Uiso 1 1 calc R . .
C12 C 1.1454(7) 0.1822(3) 0.7587(8) 0.0338(15) Uani 1 1 d . . .
H12A H 1.1286 0.1913 0.8572 0.041 Uiso 1 1 calc R . .
H12B H 1.2412 0.1943 0.7451 0.041 Uiso 1 1 calc R . .
C13 C 1.0519(7) 0.2282(3) 0.6651(8) 0.0373(16) Uani 1 1 d . . .
H13A H 1.0755 0.2226 0.5676 0.045 Uiso 1 1 calc R . .
H13B H 1.0650 0.2788 0.6913 0.045 Uiso 1 1 calc R . .
C14 C 0.9039(7) 0.2079(3) 0.6764(7) 0.0299(14) Uani 1 1 d . . .
H14A H 0.8475 0.2241 0.5935 0.036 Uiso 1 1 calc R . .
H14B H 0.8682 0.2294 0.7603 0.036 Uiso 1 1 calc R . .
C21 C 0.6799(6) -0.0957(3) 0.6711(7) 0.0259(13) Uani 1 1 d . . .
H21A H 0.7073 -0.1408 0.6277 0.031 Uiso 1 1 calc R . .
H21B H 0.7193 -0.0555 0.6213 0.031 Uiso 1 1 calc R . .
C22 C 0.7271(8) -0.0942(6) 0.8239(9) 0.063(3) Uani 1 1 d . . .
H22A H 0.8150 -0.1197 0.8365 0.075 Uiso 1 1 calc R . .
H22B H 0.7436 -0.0441 0.8520 0.075 Uiso 1 1 calc R . .
C23 C 0.6364(8) -0.1245(7) 0.9128(8) 0.073(3) Uani 1 1 d . . .
H23A H 0.6674 -0.1123 1.0098 0.087 Uiso 1 1 calc R . .
H23B H 0.6408 -0.1769 0.9037 0.087 Uiso 1 1 calc R . .
C24 C 0.4865(6) -0.1010(3) 0.8868(6) 0.0282(13) Uani 1 1 d . . .
H24A H 0.4695 -0.0559 0.9357 0.034 Uiso 1 1 calc R . .
H24B H 0.4241 -0.1380 0.9184 0.034 Uiso 1 1 calc R . .

loop_
_atom_site_aniso_label
_atom_site_aniso_U_11
_atom_site_aniso_U_22
_atom_site_aniso_U_33
_atom_site_aniso_U_23
_atom_site_aniso_U_13
_atom_site_aniso_U_12
Te1 0.0168(2) 0.0229(2) 0.0201(2) -0.00215(14) 0.00078(15) -0.00111(13)
Te2 0.0162(2) 0.01893(19) 0.0195(2) -0.00107(14) 0.00001(14) -0.00052(13)
I11 0.0268(2) 0.0342(2) 0.0210(2) -0.00224(16) 0.00039(16) -0.00111(15)
I12 0.0254(2) 0.0315(2) 0.0212(2) -0.00007(15) 0.00297(16) 0.00287(15)
I21 0.0326(2) 0.0196(2) 0.0446(3) -0.00630(17) 0.00091(19) -0.00356(15)
I22 0.0265(2) 0.01899(19) 0.0251(2) -0.00137(14) 0.00007(15) 0.00212(14)
C11 0.019(3) 0.022(3) 0.037(4) 0.001(3) 0.003(3) 0.000(2)
C12 0.028(3) 0.029(3) 0.045(4) -0.007(3) -0.001(3) -0.003(3)
C13 0.036(4) 0.025(3) 0.051(4) 0.004(3) 0.006(3) -0.005(3)
C14 0.035(4) 0.024(3) 0.030(3) 0.001(3) -0.001(3) 0.012(3)
C21 0.019(3) 0.021(3) 0.037(4) -0.003(2) 0.001(3) 0.000(2)
C22 0.022(4) 0.130(9) 0.035(4) 0.001(5) -0.004(3) 0.018(4)
C23 0.035(4) 0.158(11) 0.024(4) 0.028(5) -0.008(3) 0.003(5)
C24 0.029(3) 0.037(3) 0.019(3) 0.006(3) 0.008(3) 0.003(3)

loop_
_atom_type_symbol
_atom_type_description
_atom_type_scat_dispersion_real
_atom_type_scat_dispersion_imag
_atom_type_scat_source
C C 0.0033 0.0016 'International Tables Vol C Tables 4.2.6.8 and 6.1.1.4'
H H 0.0000 0.0000 'International Tables Vol C Tables 4.2.6.8 and 6.1.1.4'
Te Te -0.5308 1.6751 'International Tables Vol C Tables 4.2.6.8 and 6.1.1.4'
I I -0.4742 1.8119 'International Tables Vol C Tables 4.2.6.8 and 6.1.1.4'

loop_
_geom_angle_atom_site_label_1
_geom_angle_atom_site_label_2
_geom_angle_atom_site_label_3
_geom_angle
_geom_angle_site_symmetry_1
_geom_angle_site_symmetry_3
_geom_angle_publ_flag
C11 Te1 C14 84.7(2) . . ?
C11 Te1 I11 88.95(18) . . ?
C14 Te1 I11 91.33(18) . . ?
C11 Te1 I12 89.96(18) . . ?
C14 Te1 I12 86.57(18) . . ?
I11 Te1 I12 177.716(17) . . ?
C24 Te2 C21 84.9(2) . . ?
C24 Te2 I21 89.90(18) . . ?
C21 Te2 I21 90.59(15) . . ?
C24 Te2 I22 88.83(18) . . ?
C21 Te2 I22 86.82(15) . . ?
I21 Te2 I22 177.208(17) . . ?
C12 C11 Te1 105.6(4) . . ?
C12 C11 H11A 110.6 . . ?
Te1 C11 H11A 110.6 . . ?
C12 C11 H11B 110.6 . . ?
Te1 C11 H11B 110.6 . . ?
H11A C11 H11B 108.7 . . ?
C13 C12 C11 109.9(5) . . ?
C13 C12 H12A 109.7 . . ?
C11 C12 H12A 109.7 . . ?
C13 C12 H12B 109.7 . . ?
C11 C12 H12B 109.7 . . ?
H12A C12 H12B 108.2 . . ?
C12 C13 C14 111.3(6) . . ?
C12 C13 H13A 109.4 . . ?
C14 C13 H13A 109.4 . . ?
C12 C13 H13B 109.4 . . ?
C14 C13 H13B 109.4 . . ?
H13A C13 H13B 108.0 . . ?
C13 C14 Te1 105.2(4) . . ?
C13 C14 H14A 110.7 . . ?
Te1 C14 H14A 110.7 . . ?
C13 C14 H14B 110.7 . . ?
Te1 C14 H14B 110.7 . . ?
H14A C14 H14B 108.8 . . ?
C22 C21 Te2 105.6(5) . . ?
C22 C21 H21A 110.6 . . ?
Te2 C21 H21A 110.6 . . ?
C22 C21 H21B 110.6 . . ?
Te2 C21 H21B 110.6 . . ?
H21A C21 H21B 108.8 . . ?
C23 C22 C21 114.9(7) . . ?
C23 C22 H22A 108.5 . . ?
C21 C22 H22A 108.5 . . ?
C23 C22 H22B 108.5 . . ?
C21 C22 H22B 108.5 . . ?
H22A C22 H22B 107.5 . . ?
C22 C23 C24 115.4(7) . . ?
C22 C23 H23A 108.4 . . ?
C24 C23 H23A 108.4 . . ?
C22 C23 H23B 108.4 . . ?
C24 C23 H23B 108.4 . . ?
H23A C23 H23B 107.5 . . ?
C23 C24 Te2 103.9(4) . . ?
C23 C24 H24A 111.0 . . ?
Te2 C24 H24A 111.0 . . ?
C23 C24 H24B 111.0 . . ?
Te2 C24 H24B 111.0 . . ?
H24A C24 H24B 109.0 . . ?

loop_
_geom_bond_atom_site_label_1
_geom_bond_atom_site_label_2
_geom_bond_distance
_geom_bond_site_symmetry_2
_geom_bond_publ_flag
Te1 C11 2.153(6) . ?
Te1 C14 2.163(6) . ?
Te1 I11 2.8663(16) . ?
Te1 I12 3.0031(16) . ?
Te2 C24 2.160(6) . ?
Te2 C21 2.162(6) . ?
Te2 I21 2.8442(9) . ?
Te2 I22 3.0140(9) . ?
C11 C12 1.524(8) . ?
C11 H11A 0.9900 . ?
C11 H11B 0.9900 . ?
C12 C13 1.515(10) . ?
C12 H12A 0.9900 . ?
C12 H12B 0.9900 . ?
C13 C14 1.519(9) . ?
C13 H13A 0.9900 . ?
C13 H13B 0.9900 . ?
C14 H14A 0.9900 . ?
C14 H14B 0.9900 . ?
C21 C22 1.514(10) . ?
C21 H21A 0.9900 . ?
C21 H21B 0.9900 . ?
C22 C23 1.401(13) . ?
C22 H22A 0.9900 . ?
C22 H22B 0.9900 . ?
C23 C24 1.547(10) . ?
C23 H23A 0.9900 . ?
C23 H23B 0.9900 . ?
C24 H24A 0.9900 . ?
C24 H24B 0.9900 . ?

loop_
_geom_torsion_atom_site_label_1
_geom_torsion_atom_site_label_2
_geom_torsion_atom_site_label_3
_geom_torsion_atom_site_label_4
_geom_torsion
_geom_torsion_site_symmetry_1
_geom_torsion_site_symmetry_2
_geom_torsion_site_symmetry_3
_geom_torsion_site_symmetry_4
_geom_torsion_publ_flag
C14 Te1 C11 C12 14.8(5) . . . . ?
I11 Te1 C11 C12 -76.6(4) . . . . ?
I12 Te1 C11 C12 101.4(4) . . . . ?
Te1 C11 C12 C13 -40.6(7) . . . . ?
C11 C12 C13 C14 55.8(8) . . . . ?
C12 C13 C14 Te1 -39.3(7) . . . . ?
C11 Te1 C14 C13 12.6(5) . . . . ?
I11 Te1 C14 C13 101.4(4) . . . . ?
I12 Te1 C14 C13 -77.7(4) . . . . ?
C24 Te2 C21 C22 -8.9(6) . . . . ?
I21 Te2 C21 C22 -98.8(5) . . . . ?
I22 Te2 C21 C22 80.2(5) . . . . ?
Te2 C21 C22 C23 31.9(10) . . . . ?
C21 C22 C23 C24 -47.0(14) . . . . ?
C22 C23 C24 Te2 34.4(11) . . . . ?
C21 Te2 C24 C23 -11.7(6) . . . . ?
I21 Te2 C24 C23 78.9(6) . . . . ?
I22 Te2 C24 C23 -98.6(6) . . . . ?

loop_
_cod_related_entry_id
_cod_related_entry_database
_cod_related_entry_code
1 ChemSpider 30660888
